data_1562523
loop_
_publ_author_name
'Oliynyk, Anton O.'
'Mar, Arthur'

_publ_section_title
;
 Rare-earth manganese germanides RE2+MnGe2+ (RE=La, Ce) built from
 four-membered rings and stellae quadrangulae of Mn-centred tetrahedra
;
_journal_name_full 'Journal of Solid State Chemistry'
_journal_page_first 60
_journal_page_last 65
_journal_paper_doi 10.1016/j.jssc.2013.07.025
_journal_volume 206
_journal_year 2013
_chemical_formula_structural 'La2.12 Mn Ge2.16'
_chemical_formula_sum 'Ge2.16 La2.12 Mn'
_chemical_formula_weight 507.10
_chemical_name_common 'lanthanum manganese germanide (2.12/1/2.16)'
_chemical_name_systematic 'lanthanum manganese germanide (2.12/1/2.16)'
_space_group_IT_number 129
_space_group_name_Hall '-P 4a 2a'
_space_group_name_H-M_alt 'P 4/n m m :2'
_symmetry_cell_setting tetragonal
_symmetry_space_group_name_Hall '-P 4a 2a'
_symmetry_space_group_name_H-M 'P 4/n m m :2'
_atom_sites_solution_hydrogens .
_atom_sites_solution_primary direct
_atom_sites_solution_secondary difmap
_audit_creation_method SHELXL-97
_cell_angle_alpha 90.00
_cell_angle_beta 90.00
_cell_angle_gamma 90.00
_cell_formula_units_Z 16
_cell_length_a 16.0491(4)
_cell_length_b 16.0491(4)
_cell_length_c 8.1587(2)
_cell_measurement_reflns_used 8637
_cell_measurement_temperature 296(2)
_cell_measurement_theta_max 32.19
_cell_measurement_theta_min 2.50
_cell_volume 2101.47(9)
_computing_cell_refinement 'Bruker SAINT 7.68A (Bruker, 2009)'
_computing_data_collection 'Bruker SMART 5.054 (Bruker, 1999)'
_computing_data_reduction 'Bruker SAINT 7.68A'
_computing_molecular_graphics 'ATOMS 5.1 (Dowty, 1999)'
_computing_publication_material 'Bruker SHELXTL 6.12'
_computing_structure_refinement 'Bruker SHELXTL 6.12'
_computing_structure_solution 'Bruker SHELXTL 6.12'
_diffrn_ambient_temperature 296(2)
_diffrn_measured_fraction_theta_full 1.000
_diffrn_measured_fraction_theta_max 1.000
_diffrn_measurement_device_type 'Bruker PLATFORM/SMART APEX II CCD'
_diffrn_measurement_method '\w scans'
_diffrn_radiation_monochromator graphite
_diffrn_radiation_source 'fine-focus sealed tube'
_diffrn_radiation_type MoK\a
_diffrn_radiation_wavelength 0.71073
_diffrn_reflns_av_R_equivalents 0.0647
_diffrn_reflns_av_sigmaI/netI 0.0227
_diffrn_reflns_limit_h_max 24
_diffrn_reflns_limit_h_min -24
_diffrn_reflns_limit_k_max 24
_diffrn_reflns_limit_k_min -24
_diffrn_reflns_limit_l_max 12
_diffrn_reflns_limit_l_min -12
_diffrn_reflns_number 29480
_diffrn_reflns_theta_full 33.18
_diffrn_reflns_theta_max 33.18
_diffrn_reflns_theta_min 1.79
_exptl_absorpt_coefficient_mu 31.277
_exptl_absorpt_correction_T_max 0.4627
_exptl_absorpt_correction_T_min 0.2334
_exptl_absorpt_correction_type numerical
_exptl_absorpt_process_details 'Bruker SHELXTL 6.12 (Sheldrick, 2001)'
_exptl_crystal_colour grey
_exptl_crystal_density_diffrn 6.411
_exptl_crystal_density_method 'not measured'
_exptl_crystal_description irregular
_exptl_crystal_F_000 3445
_exptl_crystal_size_max 0.09
_exptl_crystal_size_mid 0.05
_exptl_crystal_size_min 0.04
_refine_diff_density_max 5.657
_refine_diff_density_min -5.732
_refine_diff_density_rms 0.322
_refine_ls_extinction_method none
_refine_ls_goodness_of_fit_ref 1.074
_refine_ls_hydrogen_treatment .
_refine_ls_matrix_type full
_refine_ls_number_parameters 70
_refine_ls_number_reflns 2227
_refine_ls_number_restraints 1
_refine_ls_restrained_S_all 1.074
_refine_ls_R_factor_all 0.0313
_refine_ls_R_factor_gt 0.0223
_refine_ls_shift/su_max 0.001
_refine_ls_shift/su_mean 0.000
_refine_ls_structure_factor_coef Fsqd
_refine_ls_weighting_details 'calc w=1/[\s^2^(Fo^2^)+(0.0116P)^2^+18.2749P] where P=(Fo^2^+2Fc^2^)/3'
_refine_ls_weighting_scheme calc
_refine_ls_wR_factor_gt 0.0421
_refine_ls_wR_factor_ref 0.0445
_reflns_number_gt 1880
_reflns_number_total 2227
_reflns_threshold_expression I>2\s(I)
_cod_data_source_file JSSC-2013-206-60.cif
_cod_data_source_block la2mnge2
_cod_original_sg_symbol_H-M 'P 4/n m m'
_cod_database_code 1562523

loop_
_symmetry_equiv_pos_as_xyz
'x, y, z'
'-x+1/2, -y+1/2, z'
'-y+1/2, x, z'
'y, -x+1/2, z'
'-x, y+1/2, -z'
'x+1/2, -y, -z'
'y+1/2, x+1/2, -z'
'-y, -x, -z'
'-x, -y, -z'
'x-1/2, y-1/2, -z'
'y-1/2, -x, -z'
'-y, x-1/2, -z'
'x, -y-1/2, z'
'-x-1/2, y, z'
'-y-1/2, -x-1/2, z'
'y, x, z'

loop_
_atom_site_label
_atom_site_type_symbol
_atom_site_fract_x
_atom_site_fract_y
_atom_site_fract_z
_atom_site_U_iso_or_equiv
_atom_site_adp_type
_atom_site_occupancy
_atom_site_symmetry_multiplicity
_atom_site_calc_flag
_atom_site_refinement_flags
_atom_site_disorder_assembly
_atom_site_disorder_group
La1 La 0.110269(16) 0.110269(16) 0.69469(4) 0.01027(7) Uani 1 2 d S . .
La2 La 0.2500 0.06483(2) 0.34409(4) 0.00990(7) Uani 1 2 d S . .
La3 La 0.374930(15) 0.625070(15) 0.5000 0.00912(6) Uani 1 2 d S . .
La4 La 0.420518(14) 0.579482(14) 0.0000 0.00904(6) Uani 1 2 d S . .
La5 La 0.2500 0.2500 0.0003(2) 0.0186(4) Uani 0.729(4) 8 d SP . .
La6 La 0.2500 0.2500 0.0628(6) 0.0186(4) Uani 0.279(3) 8 d SP . .
Mn1 Mn 0.2500 0.03398(6) 0.97817(11) 0.01204(17) Uani 1 2 d S . .
Mn2 Mn 0.2500 0.66533(6) 0.86516(11) 0.01008(16) Uani 1 2 d S . .
Ge1 Ge 0.04218(3) 0.04218(3) 0.33255(8) 0.01019(12) Uani 1 2 d S . .
Ge2 Ge 0.11313(3) 0.11313(3) 0.07537(8) 0.00898(11) Uani 1 2 d S . .
Ge3 Ge 0.2500 0.52695(4) 0.70039(8) 0.01048(12) Uani 1 2 d S . .
Ge4 Ge 0.2500 0.61051(4) 0.18301(8) 0.00905(11) Uani 1 2 d S . .
Ge5 Ge 0.2500 0.2500 0.4289(7) 0.0182(4) Uani 0.279(3) 8 d SP . .
Ge6 Ge 0.2500 0.2500 0.5403(3) 0.0182(4) Uani 0.729(4) 8 d SP . .
Ge7 Ge 0.2500 0.2500 0.7196(7) 0.0182(4) Uani 0.279(3) 8 d SP . .

loop_
_atom_site_aniso_label
_atom_site_aniso_U_11
_atom_site_aniso_U_22
_atom_site_aniso_U_33
_atom_site_aniso_U_23
_atom_site_aniso_U_13
_atom_site_aniso_U_12
La1 0.01132(9) 0.01132(9) 0.00818(14) -0.00008(8) -0.00008(8) 0.00353(11)
La2 0.00830(14) 0.01212(15) 0.00929(14) 0.00144(11) 0.000 0.000
La3 0.00882(9) 0.00882(9) 0.00973(14) -0.00023(8) -0.00023(8) -0.00156(10)
La4 0.00734(8) 0.00734(8) 0.01243(14) 0.00112(8) 0.00112(8) 0.00110(10)
La5 0.0075(2) 0.0075(2) 0.0408(10) 0.000 0.000 0.000
La6 0.0075(2) 0.0075(2) 0.0408(10) 0.000 0.000 0.000
Mn1 0.0091(4) 0.0160(4) 0.0111(4) -0.0023(3) 0.000 0.000
Mn2 0.0085(4) 0.0097(4) 0.0121(4) -0.0016(3) 0.000 0.000
Ge1 0.00999(17) 0.00999(17) 0.0106(3) 0.00019(16) 0.00019(16) 0.0008(2)
Ge2 0.00866(16) 0.00866(16) 0.0096(3) -0.00024(15) -0.00024(15) 0.0002(2)
Ge3 0.0118(3) 0.0092(3) 0.0105(3) 0.0012(2) 0.000 0.000
Ge4 0.0081(3) 0.0095(3) 0.0095(3) 0.0012(2) 0.000 0.000
Ge5 0.0159(5) 0.0159(5) 0.0228(9) 0.000 0.000 0.000
Ge6 0.0159(5) 0.0159(5) 0.0228(9) 0.000 0.000 0.000
Ge7 0.0159(5) 0.0159(5) 0.0228(9) 0.000 0.000 0.000

loop_
_atom_type_symbol
_atom_type_description
_atom_type_scat_dispersion_real
_atom_type_scat_dispersion_imag
_atom_type_scat_source
Mn Mn 0.3368 0.7283 'International Tables Vol C Tables 4.2.6.8 and 6.1.1.4'
Ge Ge 0.1547 1.8001 'International Tables Vol C Tables 4.2.6.8 and 6.1.1.4'
La La -0.2871 2.4523 'International Tables Vol C Tables 4.2.6.8 and 6.1.1.4'

loop_
_geom_angle_atom_site_label_1
_geom_angle_atom_site_label_2
_geom_angle_atom_site_label_3
_geom_angle
_geom_angle_site_symmetry_1
_geom_angle_site_symmetry_3
Ge2 La1 Ge3 89.142(13) 1_556 3
Ge2 La1 Ge3 89.142(13) 1_556 2
Ge3 La1 Ge3 178.01(3) 3 2
Ge2 La1 Ge7 85.13(10) 1_556 .
Ge3 La1 Ge7 89.428(11) 3 .
Ge3 La1 Ge7 89.428(11) 2 .
Ge2 La1 Ge1 153.59(2) 1_556 .
Ge3 La1 Ge1 90.991(13) 3 .
Ge3 La1 Ge1 90.991(13) 2 .
Ge7 La1 Ge1 121.28(10) . .
Ge2 La1 Ge6 110.47(4) 1_556 .
Ge3 La1 Ge6 89.831(11) 3 .
Ge3 La1 Ge6 89.831(11) 2 .
Ge7 La1 Ge6 25.34(11) . .
Ge1 La1 Ge6 95.94(4) . .
Ge2 La1 Mn1 47.521(14) 1_556 .
Ge3 La1 Mn1 134.38(2) 3 .
Ge3 La1 Mn1 43.695(19) 2 .
Ge7 La1 Mn1 75.44(7) . .
Ge1 La1 Mn1 133.749(16) . .
Ge6 La1 Mn1 93.07(3) . .
Ge2 La1 Mn1 47.522(14) 1_556 4
Ge3 La1 Mn1 43.694(19) 3 4
Ge3 La1 Mn1 134.38(2) 2 4
Ge7 La1 Mn1 75.44(7) . 4
Ge1 La1 Mn1 133.748(16) . 4
Ge6 La1 Mn1 93.07(3) . 4
Mn1 La1 Mn1 90.69(3) . 4
Ge2 La1 Ge1 94.873(18) 1_556 9_556
Ge3 La1 Ge1 90.572(11) 3 9_556
Ge3 La1 Ge1 90.572(11) 2 9_556
Ge7 La1 Ge1 179.99(11) . 9_556
Ge1 La1 Ge1 58.71(2) . 9_556
Ge6 La1 Ge1 154.66(4) . 9_556
Mn1 La1 Ge1 104.567(17) . 9_556
Mn1 La1 Ge1 104.567(17) 4 9_556
Ge2 La1 La2 139.944(9) 1_556 .
Ge3 La1 La2 125.138(15) 3 .
Ge3 La1 La2 56.086(13) 2 .
Ge7 La1 La2 76.19(8) . .
Ge1 La1 La2 56.636(10) . .
Ge6 La1 La2 56.42(3) . .
Mn1 La1 La2 93.114(13) . .
Mn1 La1 La2 149.397(17) 4 .
Ge1 La1 La2 103.804(12) 9_556 .
Ge2 La1 La2 139.944(9) 1_556 4
Ge3 La1 La2 56.087(13) 3 4
Ge3 La1 La2 125.138(15) 2 4
Ge7 La1 La2 76.19(8) . 4
Ge1 La1 La2 56.636(10) . 4
Ge6 La1 La2 56.42(3) . 4
Mn1 La1 La2 149.397(17) . 4
Mn1 La1 La2 93.114(13) 4 4
Ge1 La1 La2 103.804(12) 9_556 4
La2 La1 La2 69.059(11) . 4
Ge2 La1 La4 52.058(11) 1_556 10_556
Ge3 La1 La4 62.712(12) 3 10_556
Ge3 La1 La4 116.828(14) 2 10_556
Ge7 La1 La4 126.14(9) . 10_556
Ge1 La1 La4 105.315(13) . 10_556
Ge6 La1 La4 144.94(2) . 10_556
Mn1 La1 La4 91.943(13) . 10_556
Mn1 La1 La4 52.169(13) 4 10_556
Ge1 La1 La4 53.871(10) 9_556 10_556
La2 La1 La4 157.638(11) . 10_556
La2 La1 La4 114.144(7) 4 10_556
Mn1 La2 Ge5 112.53(11) 1_554 .
Mn1 La2 Ge4 55.55(2) 1_554 2
Ge5 La2 Ge4 168.08(11) . 2
Mn1 La2 Ge2 50.470(13) 1_554 3
Ge5 La2 Ge2 85.38(8) . 3
Ge4 La2 Ge2 85.960(14) 2 3
Mn1 La2 Ge2 50.470(13) 1_554 .
Ge5 La2 Ge2 85.38(8) . .
Ge4 La2 Ge2 85.959(14) 2 .
Ge2 La2 Ge2 86.74(2) 3 .
Mn1 La2 Ge3 143.71(2) 1_554 2
Ge5 La2 Ge3 103.76(11) . 2
Ge4 La2 Ge3 88.159(18) 2 2
Ge2 La2 Ge3 136.127(12) 3 2
Ge2 La2 Ge3 136.127(12) . 2
Mn1 La2 Ge1 87.398(13) 1_554 3
Ge5 La2 Ge1 96.422(9) . 3
Ge4 La2 Ge1 83.684(10) 2 3
Ge2 La2 Ge1 47.517(15) 3 3
Ge2 La2 Ge1 133.584(18) . 3
Ge3 La2 Ge1 88.628(12) 2 3
Mn1 La2 Ge1 87.398(13) 1_554 .
Ge5 La2 Ge1 96.422(9) . .
Ge4 La2 Ge1 83.684(10) 2 .
Ge2 La2 Ge1 133.584(18) 3 .
Ge2 La2 Ge1 47.516(15) . .
Ge3 La2 Ge1 88.629(12) 2 .
Ge1 La2 Ge1 167.152(18) 3 .
Mn1 La2 Ge6 127.72(4) 1_554 .
Ge5 La2 Ge6 15.19(11) . .
Ge4 La2 Ge6 176.73(4) 2 .
Ge2 La2 Ge6 96.41(3) 3 .
Ge2 La2 Ge6 96.41(3) . .
Ge3 La2 Ge6 88.57(4) 2 .
Ge1 La2 Ge6 96.238(10) 3 .
Ge1 La2 Ge6 96.238(10) . .
Mn1 La2 La1 142.504(6) 1_554 .
Ge5 La2 La1 68.49(8) . .
Ge4 La2 La1 120.312(12) 2 .
Ge2 La2 La1 153.712(15) 3 .
Ge2 La2 La1 93.771(10) . .
Ge3 La2 La1 53.175(9) 2 .
Ge1 La2 La1 130.096(15) 3 .
Ge1 La2 La1 56.071(12) . .
Ge6 La2 La1 57.38(2) . .
Mn1 La2 La1 142.504(6) 1_554 3
Ge5 La2 La1 68.49(8) . 3
Ge4 La2 La1 120.312(12) 2 3
Ge2 La2 La1 93.771(10) 3 3
Ge2 La2 La1 153.712(15) . 3
Ge3 La2 La1 53.175(9) 2 3
Ge1 La2 La1 56.070(12) 3 3
Ge1 La2 La1 130.097(15) . 3
Ge6 La2 La1 57.38(2) . 3
La1 La2 La1 74.447(12) . 3
Mn1 La2 La6 61.74(6) 1_554 .
Ge5 La2 La6 50.79(13) . .
Ge4 La2 La6 117.29(6) 2 .
Ge2 La2 La6 52.36(3) 3 .
Ge2 La2 La6 52.36(3) . .
Ge3 La2 La6 154.55(6) 2 .
Ge1 La2 La6 93.933(12) 3 .
Ge1 La2 La6 93.932(12) . .
Ge6 La2 La6 65.98(7) . .
La1 La2 La6 108.42(5) . .
La1 La2 La6 108.42(5) 3 .
Ge3 La3 Ge3 168.47(2) 12_666 .
Ge3 La3 Ge4 89.078(13) 12_666 12_666
Ge3 La3 Ge4 86.525(15) . 12_666
Ge3 La3 Ge4 86.524(15) 12_666 .
Ge3 La3 Ge4 89.078(13) . .
Ge4 La3 Ge4 135.11(2) 12_666 .
Ge3 La3 Ge1 93.876(17) 12_666 10_666
Ge3 La3 Ge1 96.065(15) . 10_666
Ge4 La3 Ge1 82.053(14) 12_666 10_666
Ge4 La3 Ge1 142.800(16) . 10_666
Ge3 La3 Ge1 96.065(15) 12_666 2
Ge3 La3 Ge1 93.875(17) . 2
Ge4 La3 Ge1 142.800(16) 12_666 2
Ge4 La3 Ge1 82.053(14) . 2
Ge1 La3 Ge1 60.88(2) 10_666 2
Ge3 La3 Mn2 127.534(18) 12_666 .
Ge3 La3 Mn2 44.564(18) . .
Ge4 La3 Mn2 44.543(15) 12_666 .
Ge4 La3 Mn2 108.689(13) . .
Ge1 La3 Mn2 100.413(15) 10_666 .
Ge1 La3 Mn2 134.843(19) 2 .
Ge3 La3 Mn2 44.562(18) 12_666 12_666
Ge3 La3 Mn2 127.535(18) . 12_666
Ge4 La3 Mn2 108.690(13) 12_666 12_666
Ge4 La3 Mn2 44.543(15) . 12_666
Ge1 La3 Mn2 134.843(19) 10_666 12_666
Ge1 La3 Mn2 100.413(15) 2 12_666
Mn2 La3 Mn2 118.17(3) . 12_666
Ge3 La3 La2 127.902(12) 12_666 2
Ge3 La3 La2 54.833(13) . 2
Ge4 La3 La2 141.135(11) 12_666 2
Ge4 La3 La2 50.735(12) . 2
Ge1 La3 La2 103.944(13) 10_666 2
Ge1 La3 La2 55.247(11) 2 2
Mn2 La3 La2 97.086(12) . 2
Mn2 La3 La2 94.172(11) 12_666 2
Ge3 La3 La2 54.833(13) 12_666 11_666
Ge3 La3 La2 127.902(12) . 11_666
Ge4 La3 La2 50.735(12) 12_666 11_666
Ge4 La3 La2 141.135(11) . 11_666
Ge1 La3 La2 55.247(11) 10_666 11_666
Ge1 La3 La2 103.944(13) 2 11_666
Mn2 La3 La2 94.172(11) . 11_666
Mn2 La3 La2 97.086(12) 12_666 11_666
La2 La3 La2 157.995(11) 2 11_666
Ge3 La3 La3 121.327(12) 12_666 11_566
Ge3 La3 La3 48.546(10) . 11_566
Ge4 La3 La3 94.086(12) 12_666 11_566
Ge4 La3 La3 52.327(8) . 11_566
Ge1 La3 La3 144.610(11) 10_666 11_566
Ge1 La3 La3 113.829(11) 2 11_566
Mn2 La3 La3 56.667(8) . 11_566
Mn2 La3 La3 79.800(15) 12_666 11_566
La2 La3 La3 58.738(5) 2 11_566
La2 La3 La3 142.079(6) 11_666 11_566
Ge3 La3 La3 48.546(10) 12_666 12_666
Ge3 La3 La3 121.328(12) . 12_666
Ge4 La3 La3 52.327(8) 12_666 12_666
Ge4 La3 La3 94.086(12) . 12_666
Ge1 La3 La3 113.829(11) 10_666 12_666
Ge1 La3 La3 144.611(11) 2 12_666
Mn2 La3 La3 79.799(15) . 12_666
Mn2 La3 La3 56.667(8) 12_666 12_666
La2 La3 La3 142.079(6) 2 12_666
La2 La3 La3 58.738(5) 11_666 12_666
La3 La3 La3 90.0 11_566 12_666
Ge4 La4 Ge4 87.15(2) . 12_665
Ge4 La4 Ge2 154.462(15) . 10_665
Ge4 La4 Ge2 85.131(13) 12_665 10_665
Ge4 La4 Ge2 85.131(13) . 2
Ge4 La4 Ge2 154.463(15) 12_665 2
Ge2 La4 Ge2 111.314(16) 10_665 2
Ge4 La4 Mn2 50.533(19) . 1_554
Ge4 La4 Mn2 48.755(18) 12_665 1_554
Ge2 La4 Mn2 132.547(16) 10_665 1_554
Ge2 La4 Mn2 109.400(16) 2 1_554
Ge4 La4 Mn2 48.755(18) . 12_666
Ge4 La4 Mn2 50.534(19) 12_665 12_666
Ge2 La4 Mn2 109.400(16) 10_665 12_666
Ge2 La4 Mn2 132.547(17) 2 12_666
Mn2 La4 Mn2 53.32(3) 1_554 12_666
Ge4 La4 Mn1 108.83(2) . 11_666
Ge4 La4 Mn1 52.569(19) 12_665 11_666
Ge2 La4 Mn1 48.339(16) 10_665 11_666
Ge2 La4 Mn1 152.454(19) 2 11_666
Mn2 La4 Mn1 97.55(2) 1_554 11_666
Mn2 La4 Mn1 61.12(2) 12_666 11_666
Ge4 La4 Mn1 52.569(19) . 2_554
Ge4 La4 Mn1 108.83(2) 12_665 2_554
Ge2 La4 Mn1 152.454(19) 10_665 2_554
Ge2 La4 Mn1 48.339(16) 2 2_554
Mn2 La4 Mn1 61.12(2) 1_554 2_554
Mn2 La4 Mn1 97.55(2) 12_666 2_554
Mn1 La4 Mn1 157.31(3) 11_666 2_554
Ge4 La4 Ge1 154.702(14) . 10_665
Ge4 La4 Ge1 82.277(13) 12_665 10_665
Ge2 La4 Ge1 47.179(15) 10_665 10_665
Ge2 La4 Ge1 94.608(14) 2 10_665
Mn2 La4 Ge1 106.736(17) 1_554 10_665
Mn2 La4 Ge1 131.416(17) 12_666 10_665
Mn1 La4 Ge1 82.629(19) 11_666 10_665
Mn1 La4 Ge1 109.710(19) 2_554 10_665
Ge4 La4 Ge1 82.277(13) . 2
Ge4 La4 Ge1 154.702(14) 12_665 2
Ge2 La4 Ge1 94.608(14) 10_665 2
Ge2 La4 Ge1 47.179(15) 2 2
Mn2 La4 Ge1 131.416(17) 1_554 2
Mn2 La4 Ge1 106.736(17) 12_666 2
Mn1 La4 Ge1 109.710(19) 11_666 2
Mn1 La4 Ge1 82.629(19) 2_554 2
Ge1 La4 Ge1 115.824(15) 10_665 2
Ge4 La4 La4 136.426(12) . 9_665
Ge4 La4 La4 136.425(12) 12_665 9_665
Ge2 La4 La4 55.657(8) 10_665 9_665
Ge2 La4 La4 55.657(8) 2 9_665
Mn2 La4 La4 153.340(16) 1_554 9_665
Mn2 La4 La4 153.340(16) 12_666 9_665
Mn1 La4 La4 101.343(15) 11_666 9_665
Mn1 La4 La4 101.343(15) 2_554 9_665
Ge1 La4 La4 57.912(7) 10_665 9_665
Ge1 La4 La4 57.912(7) 2 9_665
Ge4 La4 La1 108.073(11) . 2_554
Ge4 La4 La1 110.425(11) 12_665 2_554
Ge2 La4 La1 97.432(12) 10_665 2_554
Ge2 La4 La1 50.008(12) 2 2_554
Mn2 La4 La1 90.458(16) 1_554 2_554
Mn2 La4 La1 143.628(17) 12_666 2_554
Mn1 La4 La1 137.849(17) 11_666 2_554
Mn1 La4 La1 55.778(16) 2_554 2_554
Ge1 La4 La1 55.554(12) 10_665 2_554
Ge1 La4 La1 94.719(12) 2 2_554
La4 La4 La1 62.938(5) 9_665 2_554
La6 La5 Ge7 180.000(2) . 1_554
La6 La5 Ge2 78.84(3) . 2
Ge7 La5 Ge2 101.16(3) 1_554 2
La6 La5 Ge2 78.84(3) . 4
Ge7 La5 Ge2 101.16(3) 1_554 4
Ge2 La5 Ge2 87.853(13) 2 4
La6 La5 Ge2 78.84(3) . 3
Ge7 La5 Ge2 101.16(3) 1_554 3
Ge2 La5 Ge2 87.853(13) 2 3
Ge2 La5 Ge2 157.68(7) 4 3
La6 La5 Ge2 78.84(3) . .
Ge7 La5 Ge2 101.16(3) 1_554 .
Ge2 La5 Ge2 157.68(7) 2 .
Ge2 La5 Ge2 87.853(13) 4 .
Ge2 La5 Ge2 87.853(13) 3 .
La6 La5 Mn1 92.97(3) . 4_554
Ge7 La5 Mn1 87.03(3) 1_554 4_554
Ge2 La5 Mn1 134.656(11) 2 4_554
Ge2 La5 Mn1 46.941(6) 4 4_554
Ge2 La5 Mn1 134.656(11) 3 4_554
Ge2 La5 Mn1 46.940(6) . 4_554
La6 La5 Mn1 92.97(3) . 1_554
Ge7 La5 Mn1 87.03(3) 1_554 1_554
Ge2 La5 Mn1 134.656(11) 2 1_554
Ge2 La5 Mn1 134.656(11) 4 1_554
Ge2 La5 Mn1 46.941(6) 3 1_554
Ge2 La5 Mn1 46.940(6) . 1_554
Mn1 La5 Mn1 89.846(4) 4_554 1_554
La6 La5 Mn1 92.97(3) . 3_554
Ge7 La5 Mn1 87.03(3) 1_554 3_554
Ge2 La5 Mn1 46.941(6) 2 3_554
Ge2 La5 Mn1 134.656(11) 4 3_554
Ge2 La5 Mn1 46.941(6) 3 3_554
Ge2 La5 Mn1 134.656(11) . 3_554
Mn1 La5 Mn1 174.05(7) 4_554 3_554
Mn1 La5 Mn1 89.846(4) 1_554 3_554
La6 La5 Mn1 92.97(3) . 2_554
Ge7 La5 Mn1 87.03(3) 1_554 2_554
Ge2 La5 Mn1 46.941(6) 2 2_554
Ge2 La5 Mn1 46.941(6) 4 2_554
Ge2 La5 Mn1 134.656(11) 3 2_554
Ge2 La5 Mn1 134.656(11) . 2_554
Mn1 La5 Mn1 89.846(4) 4_554 2_554
Mn1 La5 Mn1 174.05(7) 1_554 2_554
Mn1 La5 Mn1 89.846(4) 3_554 2_554
La6 La5 Ge5 0.000(1) . .
Ge7 La5 Ge5 180.0 1_554 .
Ge2 La5 Ge5 78.84(3) 2 .
Ge2 La5 Ge5 78.84(3) 4 .
Ge2 La5 Ge5 78.84(3) 3 .
Ge2 La5 Ge5 78.84(3) . .
Mn1 La5 Ge5 92.97(3) 4_554 .
Mn1 La5 Ge5 92.97(3) 1_554 .
Mn1 La5 Ge5 92.97(3) 3_554 .
Mn1 La5 Ge5 92.97(3) 2_554 .
La6 La5 La1 128.17(2) . 1_554
Ge7 La5 La1 51.83(2) 1_554 1_554
Ge2 La5 La1 152.99(5) 2 1_554
Ge2 La5 La1 96.869(18) 4 1_554
Ge2 La5 La1 96.869(18) 3 1_554
Ge2 La5 La1 49.329(17) . 1_554
Mn1 La5 La1 54.039(17) 4_554 1_554
Mn1 La5 La1 54.039(17) 1_554 1_554
Mn1 La5 La1 121.54(4) 3_554 1_554
Mn1 La5 La1 121.54(4) 2_554 1_554
Ge5 La5 La1 128.17(2) . 1_554
La5 La6 Ge7 0.000(1) . 1_554
La5 La6 Ge5 180.000(2) . .
Ge7 La6 Ge5 180.0 1_554 .
La5 La6 Ge2 91.89(9) . 2
Ge7 La6 Ge2 91.89(9) 1_554 2
Ge5 La6 Ge2 88.11(9) . 2
La5 La6 Ge2 91.89(9) . 4
Ge7 La6 Ge2 91.89(9) 1_554 4
Ge5 La6 Ge2 88.11(9) . 4
Ge2 La6 Ge2 89.938(6) 2 4
La5 La6 Ge2 91.89(9) . 3
Ge7 La6 Ge2 91.89(9) 1_554 3
Ge5 La6 Ge2 88.11(9) . 3
Ge2 La6 Ge2 89.938(6) 2 3
Ge2 La6 Ge2 176.22(18) 4 3
La5 La6 Ge2 91.89(9) . .
Ge7 La6 Ge2 91.89(9) 1_554 .
Ge5 La6 Ge2 88.11(9) . .
Ge2 La6 Ge2 176.22(18) 2 .
Ge2 La6 Ge2 89.938(6) 4 .
Ge2 La6 Ge2 89.938(6) 3 .
La5 La6 Mn1 78.73(8) . 4_554
Ge7 La6 Mn1 78.73(8) 1_554 4_554
Ge5 La6 Mn1 101.27(8) . 4_554
Ge2 La6 Mn1 134.39(3) 2 4_554
Ge2 La6 Mn1 46.633(10) 4 4_554
Ge2 La6 Mn1 134.39(3) 3 4_554
Ge2 La6 Mn1 46.633(10) . 4_554
La5 La6 Mn1 78.73(8) . 1_554
Ge7 La6 Mn1 78.73(8) 1_554 1_554
Ge5 La6 Mn1 101.27(8) . 1_554
Ge2 La6 Mn1 134.39(3) 2 1_554
Ge2 La6 Mn1 134.39(3) 4 1_554
Ge2 La6 Mn1 46.633(10) 3 1_554
Ge2 La6 Mn1 46.633(10) . 1_554
Mn1 La6 Mn1 87.81(3) 4_554 1_554
La5 La6 Mn1 78.73(8) . 2_554
Ge7 La6 Mn1 78.73(8) 1_554 2_554
Ge5 La6 Mn1 101.27(8) . 2_554
Ge2 La6 Mn1 46.633(10) 2 2_554
Ge2 La6 Mn1 46.633(10) 4 2_554
Ge2 La6 Mn1 134.39(3) 3 2_554
Ge2 La6 Mn1 134.39(3) . 2_554
Mn1 La6 Mn1 87.81(3) 4_554 2_554
Mn1 La6 Mn1 157.47(16) 1_554 2_554
La5 La6 Mn1 78.73(8) . 3_554
Ge7 La6 Mn1 78.73(8) 1_554 3_554
Ge5 La6 Mn1 101.27(8) . 3_554
Ge2 La6 Mn1 46.633(10) 2 3_554
Ge2 La6 Mn1 134.39(3) 4 3_554
Ge2 La6 Mn1 46.633(10) 3 3_554
Ge2 La6 Mn1 134.39(3) . 3_554
Mn1 La6 Mn1 157.47(16) 4_554 3_554
Mn1 La6 Mn1 87.81(3) 1_554 3_554
Mn1 La6 Mn1 87.81(3) 2_554 3_554
La5 La6 La2 127.68(6) . 2
Ge7 La6 La2 127.68(6) 1_554 2
Ge5 La6 La2 52.32(6) . 2
Ge2 La6 La2 54.58(4) 2 2
Ge2 La6 La2 54.58(4) 4 2
Ge2 La6 La2 122.63(10) 3 2
Ge2 La6 La2 122.63(10) . 2
Mn1 La6 La2 96.86(4) 4_554 2
Mn1 La6 La2 153.59(14) 1_554 2
Mn1 La6 La2 48.94(3) 2_554 2
Mn1 La6 La2 96.86(4) 3_554 2
Ge3 Mn1 Ge2 117.59(3) 2 3_556
Ge3 Mn1 Ge2 117.59(3) 2 1_556
Ge2 Mn1 Ge2 111.44(4) 3_556 1_556
Ge3 Mn1 Ge4 102.44(4) 2 2_556
Ge2 Mn1 Ge4 102.31(3) 3_556 2_556
Ge2 Mn1 Ge4 102.31(3) 1_556 2_556
Ge3 Mn1 La2 166.07(4) 2 1_556
Ge2 Mn1 La2 68.13(2) 3_556 1_556
Ge2 Mn1 La2 68.13(2) 1_556 1_556
Ge4 Mn1 La2 63.64(2) 2_556 1_556
Ge3 Mn1 La4 80.24(2) 2 2_556
Ge2 Mn1 La4 159.24(4) 3_556 2_556
Ge2 Mn1 La4 63.977(15) 1_556 2_556
Ge4 Mn1 La4 61.289(17) 2_556 2_556
La2 Mn1 La4 92.13(2) 1_556 2_556
Ge3 Mn1 La4 80.24(2) 2 12_656
Ge2 Mn1 La4 63.977(15) 3_556 12_656
Ge2 Mn1 La4 159.24(4) 1_556 12_656
Ge4 Mn1 La4 61.289(17) 2_556 12_656
La2 Mn1 La4 92.13(2) 1_556 12_656
La4 Mn1 La4 112.47(3) 2_556 12_656
Ge3 Mn1 La1 61.61(2) 2 .
Ge2 Mn1 La1 124.62(4) 3_556 .
Ge2 Mn1 La1 59.521(18) 1_556 .
Ge4 Mn1 La1 132.89(2) 2_556 .
La2 Mn1 La1 127.15(2) 1_556 .
La4 Mn1 La1 72.054(10) 2_556 .
La4 Mn1 La1 140.69(3) 12_656 .
Ge3 Mn1 La1 61.61(2) 2 3
Ge2 Mn1 La1 59.521(18) 3_556 3
Ge2 Mn1 La1 124.62(4) 1_556 3
Ge4 Mn1 La1 132.89(2) 2_556 3
La2 Mn1 La1 127.15(2) 1_556 3
La4 Mn1 La1 140.69(3) 2_556 3
La4 Mn1 La1 72.053(10) 12_656 3
La1 Mn1 La1 81.19(2) . 3
Ge3 Mn1 La5 116.32(5) 2 1_556
Ge2 Mn1 La5 60.49(2) 3_556 1_556
Ge2 Mn1 La5 60.49(2) 1_556 1_556
Ge4 Mn1 La5 141.25(5) 2_556 1_556
La2 Mn1 La5 77.61(4) 1_556 1_556
La4 Mn1 La5 123.341(16) 2_556 1_556
La4 Mn1 La5 123.341(16) 12_656 1_556
La1 Mn1 La5 71.34(3) . 1_556
La1 Mn1 La5 71.34(3) 3 1_556
Ge3 Mn1 La6 124.61(9) 2 1_556
Ge2 Mn1 La6 58.21(3) 3_556 1_556
Ge2 Mn1 La6 58.21(3) 1_556 1_556
Ge4 Mn1 La6 132.95(8) 2_556 1_556
La2 Mn1 La6 69.32(8) 1_556 1_556
La4 Mn1 La6 122.14(2) 2_556 1_556
La4 Mn1 La6 122.14(2) 12_656 1_556
La1 Mn1 La6 77.45(6) . 1_556
La1 Mn1 La6 77.45(6) 3 1_556
La5 Mn1 La6 8.29(7) 1_556 1_556
Ge3 Mn2 Ge4 111.23(2) . 12_666
Ge3 Mn2 Ge4 111.23(2) . 11_566
Ge4 Mn2 Ge4 115.43(4) 12_666 11_566
Ge3 Mn2 Mn2 148.81(2) . 2_565
Ge4 Mn2 Mn2 59.129(18) 12_666 2_565
Ge4 Mn2 Mn2 59.129(18) 11_566 2_565
Ge3 Mn2 Ge4 102.44(4) . 1_556
Ge4 Mn2 Ge4 107.78(2) 12_666 1_556
Ge4 Mn2 Ge4 107.78(2) 11_566 1_556
Mn2 Mn2 Ge4 108.74(2) 2_565 1_556
Ge3 Mn2 Mn2 141.99(2) . 12_667
Ge4 Mn2 Mn2 58.66(3) 12_666 12_667
Ge4 Mn2 Mn2 105.45(2) 11_566 12_667
Mn2 Mn2 Mn2 62.281(19) 2_565 12_667
Ge4 Mn2 Mn2 55.68(3) 1_556 12_667
Ge3 Mn2 Mn2 141.99(2) . 11_567
Ge4 Mn2 Mn2 105.45(2) 12_666 11_567
Ge4 Mn2 Mn2 58.66(3) 11_566 11_567
Mn2 Mn2 Mn2 62.281(19) 2_565 11_567
Ge4 Mn2 Mn2 55.68(3) 1_556 11_567
Mn2 Mn2 Mn2 55.44(4) 12_667 11_567
Ge3 Mn2 La4 79.22(2) . 11_566
Ge4 Mn2 La4 167.96(4) 12_666 11_566
Ge4 Mn2 La4 63.682(10) 11_566 11_566
Mn2 Mn2 La4 115.039(15) 2_565 11_566
Ge4 Mn2 La4 62.870(16) 1_556 11_566
Mn2 Mn2 La4 109.47(4) 12_667 11_566
Mn2 Mn2 La4 63.340(16) 11_567 11_566
Ge3 Mn2 La4 79.22(2) . 1_556
Ge4 Mn2 La4 63.682(10) 12_666 1_556
Ge4 Mn2 La4 167.96(4) 11_566 1_556
Mn2 Mn2 La4 115.039(15) 2_565 1_556
Ge4 Mn2 La4 62.870(16) 1_556 1_556
Mn2 Mn2 La4 63.340(16) 12_667 1_556
Mn2 Mn2 La4 109.47(4) 11_567 1_556
La4 Mn2 La4 114.41(3) 11_566 1_556
Ge3 Mn2 La3 54.949(18) . .
Ge4 Mn2 La3 60.340(17) 12_666 .
Ge4 Mn2 La3 115.74(3) 11_566 .
Mn2 Mn2 La3 100.201(15) 2_565 .
Ge4 Mn2 La3 135.75(2) 1_556 .
Mn2 Mn2 La3 116.21(3) 12_667 .
Mn2 Mn2 La3 162.36(3) 11_567 .
La4 Mn2 La3 131.52(3) 11_566 .
La4 Mn2 La3 74.873(11) 1_556 .
Ge3 Mn2 La3 54.949(18) . 11_566
Ge4 Mn2 La3 115.74(3) 12_666 11_566
Ge4 Mn2 La3 60.340(17) 11_566 11_566
Mn2 Mn2 La3 100.201(15) 2_565 11_566
Ge4 Mn2 La3 135.75(2) 1_556 11_566
Mn2 Mn2 La3 162.36(3) 12_667 11_566
Mn2 Mn2 La3 116.21(3) 11_567 11_566
La4 Mn2 La3 74.873(11) 11_566 11_566
La4 Mn2 La3 131.52(3) 1_556 11_566
La3 Mn2 La3 66.667(17) . 11_566
Ge2 Ge1 La3 120.411(10) . 10_556
Ge2 Ge1 La3 120.411(10) . 2
La3 Ge1 La3 119.11(2) 10_556 2
Ge2 Ge1 La1 114.89(3) . .
La3 Ge1 La1 76.531(12) 10_556 .
La3 Ge1 La1 76.531(12) 2 .
Ge2 Ge1 La2 63.118(16) . .
La3 Ge1 La2 139.00(2) 10_556 .
La3 Ge1 La2 71.045(8) 2 .
La1 Ge1 La2 67.293(13) . .
Ge2 Ge1 La2 63.117(16) . 4
La3 Ge1 La2 71.046(8) 10_556 4
La3 Ge1 La2 139.00(2) 2 4
La1 Ge1 La2 67.294(13) . 4
La2 Ge1 La2 77.523(18) . 4
Ge2 Ge1 La4 62.473(16) . 10
La3 Ge1 La4 77.968(8) 10_556 10
La3 Ge1 La4 135.034(19) 2 10
La1 Ge1 La4 146.995(9) . 10
La2 Ge1 La4 125.08(2) . 10
La2 Ge1 La4 84.809(11) 4 10
Ge2 Ge1 La4 62.473(16) . 2
La3 Ge1 La4 135.034(19) 10_556 2
La3 Ge1 La4 77.968(8) 2 2
La1 Ge1 La4 146.995(9) . 2
La2 Ge1 La4 84.809(11) . 2
La2 Ge1 La4 125.08(2) 4 2
La4 Ge1 La4 64.177(15) 10 2
Ge2 Ge1 La1 123.83(3) . 9_556
La3 Ge1 La1 74.717(12) 10_556 9_556
La3 Ge1 La1 74.717(12) 2 9_556
La1 Ge1 La1 121.29(2) . 9_556
La2 Ge1 La1 141.210(9) . 9_556
La2 Ge1 La1 141.210(9) 4 9_556
La4 Ge1 La1 70.576(13) 10 9_556
La4 Ge1 La1 70.576(13) 2 9_556
Ge1 Ge2 Mn1 112.75(2) . 1_554
Ge1 Ge2 Mn1 112.75(2) . 4_554
Mn1 Ge2 Mn1 134.48(5) 1_554 4_554
Ge1 Ge2 La1 141.30(3) . 1_554
Mn1 Ge2 La1 72.96(2) 1_554 1_554
Mn1 Ge2 La1 72.96(2) 4_554 1_554
Ge1 Ge2 La6 129.39(9) . .
Mn1 Ge2 La6 75.16(4) 1_554 .
Mn1 Ge2 La6 75.16(4) 4_554 .
La1 Ge2 La6 89.31(9) 1_554 .
Ge1 Ge2 La5 138.66(4) . .
Mn1 Ge2 La5 72.57(2) 1_554 .
Mn1 Ge2 La5 72.57(2) 4_554 .
La1 Ge2 La5 80.04(4) 1_554 .
La6 Ge2 La5 9.27(8) . .
Ge1 Ge2 La4 70.348(17) . 10
Mn1 Ge2 La4 131.35(3) 1_554 10
Mn1 Ge2 La4 67.68(2) 4_554 10
La1 Ge2 La4 77.934(14) 1_554 10
La6 Ge2 La4 142.77(3) . 10
La5 Ge2 La4 138.64(2) . 10
Ge1 Ge2 La4 70.348(17) . 2
Mn1 Ge2 La4 67.68(2) 1_554 2
Mn1 Ge2 La4 131.35(3) 4_554 2
La1 Ge2 La4 77.934(14) 1_554 2
La6 Ge2 La4 142.77(3) . 2
La5 Ge2 La4 138.64(2) . 2
La4 Ge2 La4 68.687(16) 10 2
Ge1 Ge2 La2 69.366(16) . 4
Mn1 Ge2 La2 137.12(3) 1_554 4
Mn1 Ge2 La2 61.40(2) 4_554 4
La1 Ge2 La2 133.771(13) 1_554 4
La6 Ge2 La2 73.05(7) . 4
La5 Ge2 La2 79.88(3) . 4
La4 Ge2 La2 90.775(11) 10 4
La4 Ge2 La2 139.00(2) 2 4
Ge1 Ge2 La2 69.366(16) . .
Mn1 Ge2 La2 61.40(2) 1_554 .
Mn1 Ge2 La2 137.12(3) 4_554 .
La1 Ge2 La2 133.771(13) 1_554 .
La6 Ge2 La2 73.05(7) . .
La5 Ge2 La2 79.88(3) . .
La4 Ge2 La2 139.00(2) 10 .
La4 Ge2 La2 90.775(11) 2 .
La2 Ge2 La2 82.128(19) 4 .
Mn1 Ge3 Mn2 82.16(4) 2 .
Mn1 Ge3 La3 134.559(15) 2 .
Mn2 Ge3 La3 80.49(2) . .
Mn1 Ge3 La3 134.559(15) 2 11_566
Mn2 Ge3 La3 80.49(2) . 11_566
La3 Ge3 La3 82.908(19) . 11_566
Mn1 Ge3 La1 74.69(2) 2 4
Mn2 Ge3 La1 127.374(17) . 4
La3 Ge3 La1 145.95(2) . 4
La3 Ge3 La1 83.337(11) 11_566 4
Mn1 Ge3 La1 74.69(2) 2 2
Mn2 Ge3 La1 127.373(17) . 2
La3 Ge3 La1 83.338(11) . 2
La3 Ge3 La1 145.95(2) 11_566 2
La1 Ge3 La1 91.03(2) 4 2
Mn1 Ge3 La2 129.79(3) 2 2
Mn2 Ge3 La2 148.06(3) . 2
La3 Ge3 La2 75.729(14) . 2
La3 Ge3 La2 75.729(14) 11_566 2
La1 Ge3 La2 70.739(14) 4 2
La1 Ge3 La2 70.739(14) 2 2
Mn2 Ge4 Mn2 61.75(4) 12_666 11_566
Mn2 Ge4 Mn2 65.66(3) 12_666 1_554
Mn2 Ge4 Mn2 65.66(3) 11_566 1_554
Mn2 Ge4 Mn1 126.80(3) 12_666 2_554
Mn2 Ge4 Mn1 126.80(3) 11_566 2_554
Mn2 Ge4 Mn1 72.96(3) 1_554 2_554
Mn2 Ge4 La2 145.97(2) 12_666 2
Mn2 Ge4 La2 145.97(2) 11_566 2
Mn2 Ge4 La2 133.77(3) 1_554 2
Mn1 Ge4 La2 60.81(2) 2_554 2
Mn2 Ge4 La4 120.53(3) 12_666 11_565
Mn2 Ge4 La4 67.563(19) 11_566 11_565
Mn2 Ge4 La4 66.596(13) 1_554 11_565
Mn1 Ge4 La4 66.142(12) 2_554 11_565
La2 Ge4 La4 93.281(14) 2 11_565
Mn2 Ge4 La4 67.563(19) 12_666 .
Mn2 Ge4 La4 120.53(3) 11_566 .
Mn2 Ge4 La4 66.596(13) 1_554 .
Mn1 Ge4 La4 66.141(12) 2_554 .
La2 Ge4 La4 93.280(14) 2 .
La4 Ge4 La4 120.19(2) 11_565 .
Mn2 Ge4 La3 75.12(2) 12_666 .
Mn2 Ge4 La3 111.74(3) 11_566 .
Mn2 Ge4 La3 136.354(15) 1_554 .
Mn1 Ge4 La3 121.25(2) 2_554 .
La2 Ge4 La3 74.395(14) 2 .
La4 Ge4 La3 156.043(17) 11_565 .
La4 Ge4 La3 81.622(6) . .
Mn2 Ge4 La3 111.74(3) 12_666 11_566
Mn2 Ge4 La3 75.12(2) 11_566 11_566
Mn2 Ge4 La3 136.354(15) 1_554 11_566
Mn1 Ge4 La3 121.24(2) 2_554 11_566
La2 Ge4 La3 74.395(14) 2 11_566
La4 Ge4 La3 81.622(6) 11_565 11_566
La4 Ge4 La3 156.043(17) . 11_566
La3 Ge4 La3 75.345(15) . 11_566
Ge6 Ge5 Ge7 0.000(1) . .
Ge6 Ge5 La6 180.000(1) . .
Ge7 Ge5 La6 180.000(1) . .
Ge6 Ge5 La2 103.11(11) . 4
Ge7 Ge5 La2 103.11(11) . 4
La6 Ge5 La2 76.89(11) . 4
Ge6 Ge5 La2 103.11(11) . 3
Ge7 Ge5 La2 103.11(11) . 3
La6 Ge5 La2 76.89(11) . 3
La2 Ge5 La2 153.8(2) 4 3
Ge6 Ge5 La2 103.11(11) . 2
Ge7 Ge5 La2 103.11(11) . 2
La6 Ge5 La2 76.89(11) . 2
La2 Ge5 La2 87.05(5) 4 2
La2 Ge5 La2 87.05(5) 3 2
Ge6 Ge5 La2 103.11(11) . .
Ge7 Ge5 La2 103.11(11) . .
La6 Ge5 La2 76.89(11) . .
La2 Ge5 La2 87.05(5) 4 .
La2 Ge5 La2 87.05(5) 3 .
La2 Ge5 La2 153.8(2) 2 .
Ge6 Ge5 La5 180.000(1) . .
Ge7 Ge5 La5 180.000(1) . .
La6 Ge5 La5 0.0 . .
La2 Ge5 La5 76.89(11) 4 .
La2 Ge5 La5 76.89(11) 3 .
La2 Ge5 La5 76.89(11) 2 .
La2 Ge5 La5 76.89(11) . .
Ge5 Ge6 Ge7 180.000(2) . .
Ge5 Ge6 La2 61.69(3) . 4
Ge7 Ge6 La2 118.31(3) . 4
Ge5 Ge6 La2 61.69(3) . .
Ge7 Ge6 La2 118.31(3) . .
La2 Ge6 La2 77.01(3) 4 .
Ge5 Ge6 La2 61.69(3) . 3
Ge7 Ge6 La2 118.31(3) . 3
La2 Ge6 La2 123.39(7) 4 3
La2 Ge6 La2 77.01(3) . 3
Ge5 Ge6 La2 61.69(3) . 2
Ge7 Ge6 La2 118.31(3) . 2
La2 Ge6 La2 77.01(3) 4 2
La2 Ge6 La2 123.39(7) . 2
La2 Ge6 La2 77.01(3) 3 2
Ge5 Ge6 La1 111.67(3) . .
Ge7 Ge6 La1 68.33(3) . .
La2 Ge6 La1 66.203(6) 4 .
La2 Ge6 La1 66.203(6) . .
La2 Ge6 La1 138.907(11) 3 .
La2 Ge6 La1 138.907(11) 2 .
Ge5 Ge6 La1 111.67(4) . 2
Ge7 Ge6 La1 68.33(3) . 2
La2 Ge6 La1 138.907(11) 4 2
La2 Ge6 La1 138.907(11) . 2
La2 Ge6 La1 66.203(6) 3 2
La2 Ge6 La1 66.203(6) 2 2
La1 Ge6 La1 136.67(7) . 2
Ge5 Ge6 La1 111.67(3) . 4
Ge7 Ge6 La1 68.33(3) . 4
La2 Ge6 La1 66.203(6) 4 4
La2 Ge6 La1 138.907(11) . 4
La2 Ge6 La1 138.907(11) 3 4
La2 Ge6 La1 66.203(6) 2 4
La1 Ge6 La1 82.17(2) . 4
La1 Ge6 La1 82.17(2) 2 4
Ge5 Ge6 La1 111.67(4) . 3
Ge7 Ge6 La1 68.33(3) . 3
La2 Ge6 La1 138.907(11) 4 3
La2 Ge6 La1 66.203(6) . 3
La2 Ge6 La1 66.203(6) 3 3
La2 Ge6 La1 138.907(11) 2 3
La1 Ge6 La1 82.17(2) . 3
La1 Ge6 La1 82.17(2) 2 3
La1 Ge6 La1 136.67(7) 4 3
Ge6 Ge7 La5 180.000(1) . 1_556
Ge6 Ge7 Ge5 0.000(1) . .
La5 Ge7 Ge5 180.000(1) 1_556 .
Ge6 Ge7 La6 180.000(1) . 1_556
La5 Ge7 La6 0.0 1_556 1_556
Ge5 Ge7 La6 180.000(1) . 1_556
Ge6 Ge7 La1 86.33(10) . .
La5 Ge7 La1 93.67(10) 1_556 .
Ge5 Ge7 La1 86.33(10) . .
La6 Ge7 La1 93.67(10) 1_556 .
Ge6 Ge7 La1 86.33(10) . 2
La5 Ge7 La1 93.67(10) 1_556 2
Ge5 Ge7 La1 86.33(10) . 2
La6 Ge7 La1 93.67(10) 1_556 2
La1 Ge7 La1 172.7(2) . 2
Ge6 Ge7 La1 86.33(10) . 4
La5 Ge7 La1 93.67(10) 1_556 4
Ge5 Ge7 La1 86.33(10) . 4
La6 Ge7 La1 93.67(10) 1_556 4
La1 Ge7 La1 89.765(13) . 4
La1 Ge7 La1 89.765(13) 2 4
Ge6 Ge7 La1 86.33(10) . 3
La5 Ge7 La1 93.67(10) 1_556 3
Ge5 Ge7 La1 86.33(10) . 3
La6 Ge7 La1 93.67(10) 1_556 3
La1 Ge7 La1 89.765(13) . 3
La1 Ge7 La1 89.765(13) 2 3
La1 Ge7 La1 172.7(2) 4 3

loop_
_geom_bond_atom_site_label_1
_geom_bond_atom_site_label_2
_geom_bond_distance
_geom_bond_site_symmetry_2
La1 Ge2 3.1065(7) 1_556
La1 Ge3 3.1435(5) 3
La1 Ge3 3.1435(5) 2
La1 Ge7 3.1780(5) .
La1 Ge1 3.3344(7) .
La1 Ge6 3.4126(9) .
La1 Mn1 3.4463(8) .
La1 Mn1 3.4463(8) 4
La1 Ge1 3.4673(7) 9_556
La1 La2 3.7072(4) .
La1 La2 3.7072(4) 4
La1 La4 3.9652(3) 10_556
La2 Mn1 3.0262(10) 1_554
La2 Ge5 3.0513(14) .
La2 Ge4 3.1057(7) 2
La2 Ge2 3.1988(5) 3
La2 Ge2 3.1989(5) .
La2 Ge3 3.2590(7) 2
La2 Ge1 3.3564(5) 3
La2 Ge1 3.3564(5) .
La2 Ge6 3.3754(11) .
La2 La1 3.7072(4) 3
La2 La6 3.755(3) .
La3 Ge3 3.0286(5) 12_666
La3 Ge3 3.0287(5) .
La3 Ge4 3.2807(5) 12_666
La3 Ge4 3.2807(5) .
La3 Ge1 3.2926(4) 10_666
La3 Ge1 3.2926(4) 2
La3 Mn2 3.6487(8) .
La3 Mn2 3.6487(8) 12_666
La3 La2 3.8636(3) 2
La3 La2 3.8636(3) 11_666
La3 La3 4.0100(5) 11_566
La3 La3 4.0100(5) 12_666
La4 Ge4 3.1570(4) .
La4 Ge4 3.1570(4) 12_665
La4 Ge2 3.1977(5) 10_665
La4 Ge2 3.1977(5) 2
La4 Mn2 3.2554(6) 1_554
La4 Mn2 3.2554(6) 12_666
La4 Mn1 3.2920(6) 11_666
La4 Mn1 3.2920(6) 2_554
La4 Ge1 3.3959(6) 10_665
La4 Ge1 3.3959(6) 2
La4 La4 3.6080(6) 9_665
La4 La1 3.9652(3) 2_554
La5 La6 0.510(4) .
La5 Ge7 2.290(6) 1_554
La5 Ge2 3.1664(7) 2
La5 Ge2 3.1664(7) 4
La5 Ge2 3.1664(7) 3
La5 Ge2 3.1664(7) .
La5 Mn1 3.4716(10) 4_554
La5 Mn1 3.4716(10) 1_554
La5 Mn1 3.4716(10) 3_554
La5 Mn1 3.4716(10) 2_554
La5 Ge5 3.498(6) .
La5 La1 4.0340(12) 1_554
La6 Ge7 2.800(7) 1_554
La6 Ge5 2.987(8) .
La6 Ge2 3.1083(6) 2
La6 Ge2 3.1082(6) 4
La6 Ge2 3.1082(6) 3
La6 Ge2 3.1083(6) .
La6 Mn1 3.5350(14) 4_554
La6 Mn1 3.5350(14) 1_554
La6 Mn1 3.5350(14) 2_554
La6 Mn1 3.5350(14) 3_554
La6 La2 3.755(3) 2
Mn1 Ge3 2.4683(11) 2
Mn1 Ge2 2.6585(6) 3_556
Mn1 Ge2 2.6585(6) 1_556
Mn1 Ge4 2.8584(12) 2_556
Mn1 La2 3.0261(10) 1_556
Mn1 La4 3.2920(6) 2_556
Mn1 La4 3.2920(6) 12_656
Mn1 La1 3.4463(8) 3
Mn1 La5 3.4715(10) 1_556
Mn1 La6 3.5350(14) 1_556
Mn2 Ge3 2.5960(11) .
Mn2 Ge4 2.6482(7) 12_666
Mn2 Ge4 2.6482(7) 11_566
Mn2 Mn2 2.7177(18) 2_565
Mn2 Ge4 2.7385(11) 1_556
Mn2 Mn2 2.9213(16) 12_667
Mn2 Mn2 2.9213(16) 11_567
Mn2 La4 3.2555(6) 11_566
Mn2 La4 3.2555(6) 1_556
Mn2 La3 3.6487(8) 11_566
Ge1 Ge2 2.6449(9) .
Ge1 La3 3.2926(4) 10_556
Ge1 La3 3.2926(4) 2
Ge1 La2 3.3564(5) 4
Ge1 La4 3.3959(6) 10
Ge1 La4 3.3959(6) 2
Ge1 La1 3.4673(7) 9_556
Ge2 Mn1 2.6585(6) 1_554
Ge2 Mn1 2.6585(6) 4_554
Ge2 La1 3.1065(7) 1_554
Ge2 La4 3.1977(5) 10
Ge2 La4 3.1977(5) 2
Ge2 La2 3.1989(5) 4
Ge3 Mn1 2.4683(11) 2
Ge3 La3 3.0287(5) 11_566
Ge3 La1 3.1435(5) 4
Ge3 La1 3.1435(5) 2
Ge3 La2 3.2589(7) 2
Ge4 Mn2 2.6482(7) 12_666
Ge4 Mn2 2.6482(7) 11_566
Ge4 Mn2 2.7385(11) 1_554
Ge4 Mn1 2.8584(12) 2_554
Ge4 La2 3.1058(7) 2
Ge4 La4 3.1570(4) 11_565
Ge4 La3 3.2807(5) 11_566
Ge5 Ge6 0.908(6) .
Ge5 Ge7 2.372(8) .
Ge5 La2 3.0513(14) 4
Ge5 La2 3.0513(14) 3
Ge5 La2 3.0513(14) 2
Ge6 Ge7 1.463(6) .
Ge6 La2 3.3754(11) 4
Ge6 La2 3.3754(11) 3
Ge6 La2 3.3754(11) 2
Ge6 La1 3.4126(9) 2
Ge6 La1 3.4126(9) 4
Ge6 La1 3.4126(9) 3
Ge7 La5 2.290(6) 1_556
Ge7 La6 2.800(7) 1_556
Ge7 La1 3.1780(5) 2
Ge7 La1 3.1780(5) 4
Ge7 La1 3.1780(5) 3
